data_4033420
loop_
_publ_author_name
'Gramage-Doria, Rafael'
'Achelle, Sylvain'
'Bruneau, Christian'
'Robin-le Guen, Fran\,coise'
'Dorcet, Vincent'
'Roisnel, Thierry'

_publ_section_title
;
 Ruthenium(II)-Catalyzed C-H (Hetero)Arylation of Alkenylic 1,n-Diazines
 (n = 2, 3, and 4): Scope, Mechanism, and Application in Tandem
 Hydrogenations.
;
_journal_issue 3
_journal_name_full 'The Journal of organic chemistry'
_journal_page_first 1462
_journal_page_last 1477
_journal_paper_doi 10.1021/acs.joc.7b03024
_journal_volume 83
_journal_year 2018
_chemical_compound_source 'synthesis as described'
_chemical_formula_moiety 'C20 H19 N3'
_chemical_formula_sum 'C20 H19 N3'
_chemical_formula_weight 301.38
_space_group_crystal_system monoclinic
_space_group_IT_number 14
_space_group_name_Hall '-P 2ybc'
_space_group_name_H-M_alt 'P 1 21/c 1'
_symmetry_space_group_name_Hall '-P 2ybc'
_symmetry_space_group_name_H-M 'P 1 21/c 1'
_atom_sites_solution_hydrogens geom
_cell_angle_alpha 90
_cell_angle_beta 92.417(3)
_cell_angle_gamma 90
_cell_formula_units_Z 4
_cell_length_a 17.6113(19)
_cell_length_b 9.5321(10)
_cell_length_c 9.6776(9)
_cell_measurement_reflns_used 9035
_cell_measurement_temperature 150
_cell_measurement_theta_max 27.63
_cell_measurement_theta_min 2.31
_cell_measurement_wavelength 0.71073
_cell_volume 1623.2(3)
_computing_cell_refinement 'APEX3 (Bruker, 2015); SAINT (Bruker, 2014)'
_computing_data_collection 'SAINT (Bruker, 2014)'
_computing_data_reduction 'SAINT (Bruker, 2014)'
_computing_molecular_graphics 'SXGRAPH (Farrugia, 1999), Mercury (CSD, 2014)'
_computing_publication_material 'CRYSCALC (T. Roisnel, local program, 2016)'
_computing_structure_refinement 'SHELXL-2016/6 (Sheldrick, 2016)'
_computing_structure_solution 'SHELXT (Sheldrick, 2015)'
_diffrn_ambient_temperature 150
_diffrn_detector '(CMOS) PHOTON 100'
_diffrn_measured_fraction_theta_full 0.998
_diffrn_measured_fraction_theta_max 0.998
_diffrn_measurement_device_type 'D8 VENTURE Bruker AXS'
_diffrn_measurement_method 'rotation images'
_diffrn_radiation_monochromator 'multilayer monochromator'
_diffrn_radiation_probe x-ray
_diffrn_radiation_source 'Incoatec microfocus sealed tube'
_diffrn_radiation_type MoK\a
_diffrn_radiation_wavelength 0.71073
_diffrn_reflns_av_R_equivalents 0.0433
_diffrn_reflns_av_unetI/netI 0.0373
_diffrn_reflns_limit_h_max 22
_diffrn_reflns_limit_h_min -22
_diffrn_reflns_limit_k_max 12
_diffrn_reflns_limit_k_min -12
_diffrn_reflns_limit_l_max 11
_diffrn_reflns_limit_l_min -12
_diffrn_reflns_number 19159
_diffrn_reflns_theta_full 25.242
_diffrn_reflns_theta_max 27.482
_diffrn_reflns_theta_min 3.001
_exptl_absorpt_coefficient_mu 0.074
_exptl_absorpt_correction_T_max 0.995
_exptl_absorpt_correction_T_min 0.858
_exptl_absorpt_correction_type multi-scan
_exptl_absorpt_process_details
;
  [Sheldrick, G.M. (2014). SADABS Bruker AXS Inc., Madison, Wisconsin, USA]
;
_exptl_crystal_colour yellow
_exptl_crystal_density_diffrn 1.233
_exptl_crystal_description plate
_exptl_crystal_F_000 640
_exptl_crystal_size_max 0.330
_exptl_crystal_size_mid 0.300
_exptl_crystal_size_min 0.070
_refine_diff_density_max 0.221
_refine_diff_density_min -0.322
_refine_diff_density_rms 0.062
_refine_ls_extinction_method none
_refine_ls_goodness_of_fit_ref 1.103
_refine_ls_hydrogen_treatment constr
_refine_ls_matrix_type full
_refine_ls_number_parameters 210
_refine_ls_number_reflns 3727
_refine_ls_number_restraints 0
_refine_ls_restrained_S_all 1.103
_refine_ls_R_factor_all 0.0634
_refine_ls_R_factor_gt 0.0518
_refine_ls_shift/su_max 0.001
_refine_ls_shift/su_mean 0.000
_refine_ls_structure_factor_coef Fsqd
_refine_ls_weighting_details 'w=1/[\s^2^(Fo^2^)+(0.0467P)^2^+1.1873P] where P=(Fo^2^+2Fc^2^)/3'
_refine_ls_weighting_scheme calc
_refine_ls_wR_factor_gt 0.1316
_refine_ls_wR_factor_ref 0.1385
_reflns_number_gt 3138
_reflns_number_total 3727
_reflns_threshold_expression >2sigma(I)
_cod_data_source_file jo7b03024_si_006.cif
_cod_data_source_block RG_A339
_cod_depositor_comments 'Adding full bibliography for 4033418--4033425.cif.'
_cod_database_code 4033420

loop_
_space_group_symop_operation_xyz
'x, y, z'
'-x, y+1/2, -z+1/2'
'-x, -y, -z'
'x, -y-1/2, z-1/2'

loop_
_atom_site_label
_atom_site_type_symbol
_atom_site_fract_x
_atom_site_fract_y
_atom_site_fract_z
_atom_site_U_iso_or_equiv
_atom_site_adp_type
_atom_site_occupancy
_atom_site_site_symmetry_order
_atom_site_calc_flag
_atom_site_refinement_flags_posn
_atom_site_refinement_flags_adp
N1 N 0.14115(9) 0.05407(15) 0.84052(17) 0.0292(3) Uani 1 1 d . .
N2 N 0.06981(10) 0.02389(17) 0.8765(2) 0.0395(4) Uani 1 1 d . .
C3 C 0.01338(11) 0.1076(2) 0.8356(3) 0.0414(5) Uani 1 1 d . .
H3 H -0.036212 0.086317 0.864405 0.050 Uiso 1 1 calc R U
C4 C 0.02249(11) 0.2251(2) 0.7529(2) 0.0385(5) Uani 1 1 d . .
H4 H -0.019700 0.280739 0.722284 0.046 Uiso 1 1 calc R U
C5 C 0.09486(10) 0.25711(18) 0.7173(2) 0.0291(4) Uani 1 1 d . .
H5 H 0.104670 0.335997 0.660817 0.035 Uiso 1 1 calc R U
C6 C 0.15406(9) 0.17006(16) 0.76685(17) 0.0218(3) Uani 1 1 d . .
C7 C 0.23435(9) 0.19345(17) 0.73647(17) 0.0220(3) Uani 1 1 d . .
H7 H 0.263715 0.112523 0.717944 0.026 Uiso 1 1 calc R U
C8 C 0.27037(9) 0.31815(16) 0.73229(15) 0.0196(3) Uani 1 1 d . .
C9 C 0.23464(9) 0.44918(16) 0.78397(16) 0.0194(3) Uani 1 1 d . .
C10 C 0.20008(9) 0.44825(17) 0.91123(17) 0.0224(3) Uani 1 1 d . .
H10 H 0.199161 0.363956 0.963515 0.027 Uiso 1 1 calc R U
C11 C 0.16707(10) 0.56871(18) 0.96240(18) 0.0270(4) Uani 1 1 d . .
H11 H 0.142641 0.565747 1.048015 0.032 Uiso 1 1 calc R U
C12 C 0.16966(10) 0.69383(18) 0.88866(19) 0.0281(4) Uani 1 1 d . .
H12 H 0.148098 0.776916 0.924464 0.034 Uiso 1 1 calc R U
C13 C 0.20392(10) 0.69598(18) 0.76273(19) 0.0288(4) Uani 1 1 d . .
H13 H 0.205824 0.781124 0.711982 0.035 Uiso 1 1 calc R U
C14 C 0.23568(10) 0.57466(18) 0.70948(18) 0.0250(4) Uani 1 1 d . .
H14 H 0.258179 0.577260 0.622013 0.030 Uiso 1 1 calc R U
C15 C 0.34943(9) 0.32630(17) 0.68620(16) 0.0199(3) Uani 1 1 d . .
C16 C 0.37791(9) 0.22742(17) 0.59443(16) 0.0221(3) Uani 1 1 d . .
H16 H 0.344438 0.158395 0.555665 0.027 Uiso 1 1 calc R U
C17 C 0.45285(9) 0.22698(17) 0.55854(16) 0.0224(3) Uani 1 1 d . .
H17 H 0.469635 0.158414 0.495444 0.027 Uiso 1 1 calc R U
C18 C 0.50533(9) 0.32703(17) 0.61411(15) 0.0202(3) Uani 1 1 d . .
C19 C 0.47559(9) 0.43247(17) 0.69876(16) 0.0220(3) Uani 1 1 d . .
H19 H 0.507823 0.505861 0.732460 0.026 Uiso 1 1 calc R U
C20 C 0.40006(9) 0.43052(16) 0.73345(16) 0.0212(3) Uani 1 1 d . .
H20 H 0.382017 0.502572 0.791417 0.025 Uiso 1 1 calc R U
N21 N 0.58144(8) 0.32015(15) 0.58820(15) 0.0249(3) Uani 1 1 d . .
C22 C 0.60803(10) 0.22886(19) 0.48054(18) 0.0267(4) Uani 1 1 d . .
H22A H 0.588710 0.133681 0.494321 0.040 Uiso 1 1 calc R U
H22B H 0.663715 0.227322 0.484557 0.040 Uiso 1 1 calc R U
H22C H 0.589616 0.263877 0.389999 0.040 Uiso 1 1 calc R U
C23 C 0.63109(9) 0.43564(18) 0.63131(18) 0.0253(4) Uani 1 1 d . .
H23A H 0.614765 0.521440 0.582808 0.038 Uiso 1 1 calc R U
H23B H 0.683487 0.413506 0.608840 0.038 Uiso 1 1 calc R U
H23C H 0.628422 0.449724 0.731298 0.038 Uiso 1 1 calc R U

loop_
_atom_site_aniso_label
_atom_site_aniso_U_11
_atom_site_aniso_U_22
_atom_site_aniso_U_33
_atom_site_aniso_U_23
_atom_site_aniso_U_13
_atom_site_aniso_U_12
N1 0.0295(8) 0.0188(7) 0.0400(9) 0.0043(6) 0.0086(6) -0.0005(6)
N2 0.0337(9) 0.0255(8) 0.0603(11) 0.0067(8) 0.0150(8) -0.0034(7)
C3 0.0252(9) 0.0295(10) 0.0703(15) 0.0006(10) 0.0120(9) -0.0046(8)
C4 0.0235(9) 0.0257(9) 0.0660(14) 0.0011(9) -0.0032(9) -0.0006(7)
C5 0.0260(9) 0.0218(8) 0.0392(10) 0.0040(7) -0.0037(7) -0.0025(7)
C6 0.0236(8) 0.0165(7) 0.0254(8) -0.0019(6) 0.0025(6) -0.0010(6)
C7 0.0222(8) 0.0190(8) 0.0249(8) 0.0013(6) 0.0024(6) 0.0029(6)
C8 0.0217(8) 0.0207(8) 0.0162(7) 0.0022(6) -0.0004(6) 0.0016(6)
C9 0.0181(7) 0.0190(7) 0.0210(7) 0.0002(6) -0.0011(6) -0.0012(6)
C10 0.0246(8) 0.0213(8) 0.0212(8) 0.0013(6) -0.0001(6) -0.0031(6)
C11 0.0268(8) 0.0297(9) 0.0247(8) -0.0049(7) 0.0032(6) -0.0020(7)
C12 0.0259(9) 0.0232(8) 0.0348(9) -0.0066(7) -0.0032(7) 0.0051(7)
C13 0.0325(9) 0.0201(8) 0.0333(9) 0.0053(7) -0.0046(7) 0.0030(7)
C14 0.0266(8) 0.0240(8) 0.0247(8) 0.0047(6) 0.0024(6) 0.0011(7)
C15 0.0205(7) 0.0208(8) 0.0184(7) 0.0028(6) 0.0010(6) 0.0002(6)
C16 0.0228(8) 0.0206(8) 0.0228(8) -0.0012(6) -0.0004(6) -0.0031(6)
C17 0.0242(8) 0.0227(8) 0.0205(7) -0.0031(6) 0.0014(6) -0.0004(6)
C18 0.0212(8) 0.0225(8) 0.0167(7) 0.0032(6) 0.0000(6) -0.0009(6)
C19 0.0240(8) 0.0212(8) 0.0206(7) -0.0008(6) -0.0009(6) -0.0033(6)
C20 0.0258(8) 0.0194(7) 0.0183(7) -0.0017(6) 0.0011(6) 0.0002(6)
N21 0.0207(7) 0.0280(7) 0.0262(7) -0.0047(6) 0.0038(5) -0.0036(6)
C22 0.0242(8) 0.0283(9) 0.0280(8) -0.0004(7) 0.0068(7) 0.0005(7)
C23 0.0216(8) 0.0288(9) 0.0255(8) 0.0010(7) 0.0016(6) -0.0055(7)

loop_
_atom_type_symbol
_atom_type_description
_atom_type_scat_dispersion_real
_atom_type_scat_dispersion_imag
_atom_type_scat_source
C C 0.0033 0.0016 'International Tables Vol C Tables 4.2.6.8 and 6.1.1.4'
H H 0.0000 0.0000 'International Tables Vol C Tables 4.2.6.8 and 6.1.1.4'
N N 0.0061 0.0033 'International Tables Vol C Tables 4.2.6.8 and 6.1.1.4'

loop_
_geom_angle_atom_site_label_1
_geom_angle_atom_site_label_2
_geom_angle_atom_site_label_3
_geom_angle
C6 N1 N2 119.61(15)
C3 N2 N1 119.36(16)
N2 C3 C4 123.74(18)
N2 C3 H3 118.1
C4 C3 H3 118.1
C5 C4 C3 117.11(18)
C5 C4 H4 121.4
C3 C4 H4 121.4
C4 C5 C6 118.00(17)
C4 C5 H5 121.0
C6 C5 H5 121.0
N1 C6 C5 122.01(15)
N1 C6 C7 114.63(14)
C5 C6 C7 123.28(15)
C8 C7 C6 126.58(15)
C8 C7 H7 116.7
C6 C7 H7 116.7
C7 C8 C15 120.28(14)
C7 C8 C9 121.43(14)
C15 C8 C9 118.11(13)
C10 C9 C14 118.44(15)
C10 C9 C8 119.68(14)
C14 C9 C8 121.87(14)
C11 C10 C9 120.93(15)
C11 C10 H10 119.5
C9 C10 H10 119.5
C10 C11 C12 120.19(16)
C10 C11 H11 119.9
C12 C11 H11 119.9
C13 C12 C11 119.31(16)
C13 C12 H12 120.3
C11 C12 H12 120.3
C12 C13 C14 120.72(16)
C12 C13 H13 119.6
C14 C13 H13 119.6
C13 C14 C9 120.38(15)
C13 C14 H14 119.8
C9 C14 H14 119.8
C20 C15 C16 116.37(14)
C20 C15 C8 122.21(14)
C16 C15 C8 121.41(14)
C17 C16 C15 122.23(15)
C17 C16 H16 118.9
C15 C16 H16 118.9
C16 C17 C18 121.19(15)
C16 C17 H17 119.4
C18 C17 H17 119.4
N21 C18 C19 121.88(14)
N21 C18 C17 121.55(15)
C19 C18 C17 116.56(14)
C20 C19 C18 120.98(15)
C20 C19 H19 119.5
C18 C19 H19 119.5
C19 C20 C15 122.38(15)
C19 C20 H20 118.8
C15 C20 H20 118.8
C18 N21 C22 120.41(14)
C18 N21 C23 119.32(14)
C22 N21 C23 116.84(13)
N21 C22 H22A 109.5
N21 C22 H22B 109.5
H22A C22 H22B 109.5
N21 C22 H22C 109.5
H22A C22 H22C 109.5
H22B C22 H22C 109.5
N21 C23 H23A 109.5
N21 C23 H23B 109.5
H23A C23 H23B 109.5
N21 C23 H23C 109.5
H23A C23 H23C 109.5
H23B C23 H23C 109.5

loop_
_geom_bond_atom_site_label_1
_geom_bond_atom_site_label_2
_geom_bond_distance
N1 C6 1.340(2)
N1 N2 1.349(2)
N2 C3 1.322(3)
C3 C4 1.389(3)
C3 H3 0.9500
C4 C5 1.369(3)
C4 H4 0.9500
C5 C6 1.401(2)
C5 H5 0.9500
C6 C7 1.473(2)
C7 C8 1.349(2)
C7 H7 0.9500
C8 C15 1.482(2)
C8 C9 1.494(2)
C9 C10 1.397(2)
C9 C14 1.397(2)
C10 C11 1.388(2)
C10 H10 0.9500
C11 C12 1.392(3)
C11 H11 0.9500
C12 C13 1.383(3)
C12 H12 0.9500
C13 C14 1.393(2)
C13 H13 0.9500
C14 H14 0.9500
C15 C20 1.399(2)
C15 C16 1.402(2)
C16 C17 1.379(2)
C16 H16 0.9500
C17 C18 1.418(2)
C17 H17 0.9500
C18 N21 1.376(2)
C18 C19 1.411(2)
C19 C20 1.386(2)
C19 H19 0.9500
C20 H20 0.9500
N21 C22 1.450(2)
N21 C23 1.456(2)
C22 H22A 0.9800
C22 H22B 0.9800
C22 H22C 0.9800
C23 H23A 0.9800
C23 H23B 0.9800
C23 H23C 0.9800

loop_
_geom_torsion_atom_site_label_1
_geom_torsion_atom_site_label_2
_geom_torsion_atom_site_label_3
_geom_torsion_atom_site_label_4
_geom_torsion
C6 N1 N2 C3 1.6(3)
N1 N2 C3 C4 2.0(3)
N2 C3 C4 C5 -2.6(3)
C3 C4 C5 C6 -0.2(3)
N2 N1 C6 C5 -4.4(3)
N2 N1 C6 C7 178.72(16)
C4 C5 C6 N1 3.6(3)
C4 C5 C6 C7 -179.78(17)
N1 C6 C7 C8 -143.29(17)
C5 C6 C7 C8 39.9(3)
C6 C7 C8 C15 -173.75(15)
C6 C7 C8 C9 11.2(3)
C7 C8 C9 C10 46.2(2)
C15 C8 C9 C10 -129.01(16)
C7 C8 C9 C14 -134.85(17)
C15 C8 C9 C14 49.9(2)
C14 C9 C10 C11 0.4(2)
C8 C9 C10 C11 179.40(15)
C9 C10 C11 C12 -1.6(3)
C10 C11 C12 C13 1.4(3)
C11 C12 C13 C14 0.0(3)
C12 C13 C14 C9 -1.2(3)
C10 C9 C14 C13 1.0(2)
C8 C9 C14 C13 -177.97(15)
C7 C8 C15 C20 -151.39(16)
C9 C8 C15 C20 23.9(2)
C7 C8 C15 C16 27.3(2)
C9 C8 C15 C16 -157.45(15)
C20 C15 C16 C17 3.8(2)
C8 C15 C16 C17 -174.99(15)
C15 C16 C17 C18 0.4(2)
C16 C17 C18 N21 174.39(15)
C16 C17 C18 C19 -4.7(2)
N21 C18 C19 C20 -174.29(15)
C17 C18 C19 C20 4.8(2)
C18 C19 C20 C15 -0.6(2)
C16 C15 C20 C19 -3.7(2)
C8 C15 C20 C19 175.08(15)
C19 C18 N21 C22 -167.87(15)
C17 C18 N21 C22 13.1(2)
C19 C18 N21 C23 -9.4(2)
C17 C18 N21 C23 171.51(15)
